data_7033828
loop_
_publ_author_name
'Hermer, N.'
'Stock, N.'

_publ_section_title
;
 The new triazine-based porous copper phosphonate
 [Cu3(PPT)(H2O)3]&#x00B7;10H2O.
;
_journal_issue 8
_journal_name_full 'Dalton transactions (Cambridge, England : 2003)'
_journal_page_first 3720
_journal_page_last 3723
_journal_paper_doi 10.1039/c4dt03698k
_journal_volume 44
_journal_year 2015
_chemical_formula_sum 'C21 H12 Cu3 N3 O15 P3'
_chemical_formula_weight 829.87
_chemical_name_systematic
;
 ?
;
_space_group_crystal_system monoclinic
_space_group_IT_number 8
_space_group_name_Hall 'C -2y'
_space_group_name_H-M_alt 'C 1 m 1'
_symmetry_space_group_name_Hall 'C -2y'
_symmetry_space_group_name_H-M 'C 1 m 1'
_atom_sites_solution_hydrogens geom
_audit_creation_method SHELXL-2013
_audit_update_record
;
2015-01-10 deposited with the CCDC.
2015-01-19 downloaded from the CCDC.
;
_cell_angle_alpha 90
_cell_angle_beta 99.96(3)
_cell_angle_gamma 90
_cell_formula_units_Z 2
_cell_length_a 25.618(5)
_cell_length_b 17.040(3)
_cell_length_c 4.4322(9)
_cell_measurement_reflns_used 4802
_cell_measurement_temperature 293(2)
_cell_measurement_theta_max 31.9295
_cell_measurement_theta_min 2.7965
_cell_volume 1905.6(7)
_computing_data_collection 'CrystalClear-SM Expert 2.0 r5 (Rigaku, 2011)'
_computing_data_reduction CrysAlisPro
_computing_molecular_graphics 'Diamond 3.2k (Brandenburg 2014)'
_computing_publication_material none
_computing_structure_refinement 'SHELXL-2013 (Sheldrick, 2013)'
_diffrn_ambient_temperature 293(2)
_diffrn_measured_fraction_theta_full 0.972
_diffrn_measured_fraction_theta_max 0.971
_diffrn_measurement_device_type 'Rigaku Saturn724+ diffractometer'
_diffrn_radiation_wavelength 0.6889
_diffrn_reflns_av_R_equivalents 0.0596
_diffrn_reflns_av_unetI/netI 0.0612
_diffrn_reflns_Laue_measured_fraction_full 0.972
_diffrn_reflns_Laue_measured_fraction_max 0.971
_diffrn_reflns_limit_h_max 30
_diffrn_reflns_limit_h_min -30
_diffrn_reflns_limit_k_max 20
_diffrn_reflns_limit_k_min -20
_diffrn_reflns_limit_l_max 5
_diffrn_reflns_limit_l_min -5
_diffrn_reflns_number 7534
_diffrn_reflns_point_group_measured_fraction_full 0.972
_diffrn_reflns_point_group_measured_fraction_max 0.972
_diffrn_reflns_theta_full 24.415
_diffrn_reflns_theta_max 24.517
_diffrn_reflns_theta_min 2.796
_diffrn_source synchrotron
_exptl_absorpt_coefficient_mu 1.630
_exptl_absorpt_correction_T_max 1.00000
_exptl_absorpt_correction_T_min 0.42305
_exptl_absorpt_correction_type multi-scan
_exptl_crystal_colour 'light green'
_exptl_crystal_density_diffrn 1.446
_exptl_crystal_description needle
_exptl_crystal_F_000 822
_exptl_crystal_recrystallization_method 'hydrothermal synthesis'
_exptl_crystal_size_max 0.05
_exptl_crystal_size_mid 0.01
_exptl_crystal_size_min 0.01
_platon_squeeze_details
;
;
_refine_diff_density_max 0.625
_refine_diff_density_min -0.630
_refine_diff_density_rms 0.109
_refine_ls_abs_structure_details
;
 Refined as an inversion twin.
;
_refine_ls_abs_structure_Flack 0.66(4)
_refine_ls_extinction_method none
_refine_ls_goodness_of_fit_ref 1.091
_refine_ls_hydrogen_treatment constr
_refine_ls_matrix_type full
_refine_ls_number_parameters 228
_refine_ls_number_reflns 2946
_refine_ls_number_restraints 2
_refine_ls_restrained_S_all 1.091
_refine_ls_R_factor_all 0.0532
_refine_ls_R_factor_gt 0.0500
_refine_ls_shift/su_max 0.000
_refine_ls_shift/su_mean 0.000
_refine_ls_structure_factor_coef Fsqd
_refine_ls_weighting_details 'w=1/[\s^2^(Fo^2^)+(0.0996P)^2^] where P=(Fo^2^+2Fc^2^)/3'
_refine_ls_weighting_scheme calc
_refine_ls_wR_factor_gt 0.1436
_refine_ls_wR_factor_ref 0.1521
_reflns_Friedel_coverage 0.996
_reflns_Friedel_fraction_full 0.973
_reflns_Friedel_fraction_max 0.973
_reflns_number_gt 2778
_reflns_number_total 2946
_reflns_threshold_expression 'I > 2\s(I)'
_cod_data_source_file c4dt03698k2.cif
_cod_data_source_block cau14
_cod_depositor_comments 'Adding full bibliography for 7033828.cif.'
_cod_database_code 7033828
_shelx_space_group_comment
;
The symmetry employed for this shelxl refinement is uniquely defined
by the following loop, which should always be used as a source of
symmetry information in preference to the above space-group names.
They are only intended as comments.
;
_shelxl_version_number 2013-4

loop_
_space_group_symop_operation_xyz
'x, y, z'
'x, -y, z'
'x+1/2, y+1/2, z'
'x+1/2, -y+1/2, z'

loop_
_atom_site_label
_atom_site_type_symbol
_atom_site_fract_x
_atom_site_fract_y
_atom_site_fract_z
_atom_site_U_iso_or_equiv
_atom_site_adp_type
_atom_site_occupancy
_atom_site_site_symmetry_order
_atom_site_calc_flag
_atom_site_refinement_flags_posn
_atom_site_refinement_flags_adp
_atom_site_refinement_flags_occupancy
Cu1 Cu 0.36046(7) 0.5000 0.1695(3) 0.0319(4) Uani 1 2 d S T P
O1 O 0.2790(5) 0.5000 0.331(3) 0.069(4) Uani 1 2 d S T P
Cu2 Cu 0.46865(5) 0.39272(6) 0.29599(17) 0.0339(4) Uani 1 1 d . . .
O2A O 0.4838(9) 0.2856(9) 0.493(5) 0.037(8) Uani 0.45(6) 1 d . . P
O2B O 0.5062(15) 0.2852(12) 0.349(9) 0.088(14) Uani 0.55(6) 1 d . . P
P1 P 0.37850(10) 0.37176(13) 0.7159(5) 0.0294(5) Uani 1 1 d . . .
O3 O 0.4270(3) 0.3441(3) 0.9387(13) 0.0367(15) Uani 1 1 d . . .
O4 O 0.3958(3) 0.4192(4) 0.4520(13) 0.0297(14) Uani 1 1 d . . .
O5 O 0.3388(3) 0.4184(4) 0.8631(17) 0.0387(15) Uani 1 1 d . . .
C1 C 0.3480(4) 0.2819(5) 0.5566(19) 0.0322(19) Uani 1 1 d . . .
C2 C 0.3669(5) 0.2108(6) 0.668(3) 0.046(3) Uani 1 1 d . . .
H2A H 0.3960 0.2091 0.8260 0.056 Uiso 1 1 calc R U .
C3 C 0.3436(5) 0.1399(5) 0.549(3) 0.050(3) Uani 1 1 d . . .
H3A H 0.3561 0.0921 0.6340 0.060 Uiso 1 1 calc R U .
C4 C 0.3015(4) 0.1422(5) 0.304(2) 0.035(2) Uani 1 1 d . . .
C5 C 0.2805(4) 0.2125(6) 0.193(3) 0.045(2) Uani 1 1 d . . .
H5A H 0.2514 0.2138 0.0356 0.054 Uiso 1 1 calc R U .
C6 C 0.3034(6) 0.2830(6) 0.321(3) 0.055(3) Uani 1 1 d . . .
H6A H 0.2888 0.3309 0.2492 0.066 Uiso 1 1 calc R U .
C7 C 0.2784(4) 0.0658(5) 0.164(2) 0.0296(18) Uani 1 1 d . . .
N1 N 0.3008(4) 0.0000 0.285(2) 0.031(2) Uani 1 2 d S T P
N2 N 0.2382(3) 0.0699(4) -0.0712(18) 0.0255(15) Uani 1 1 d . . .
C8 C 0.2185(5) 0.0000 -0.184(3) 0.028(2) Uani 1 2 d S T P
P2 P 0.01862(13) 0.0000 -1.1518(7) 0.0270(6) Uani 1 2 d S T P
O6 O -0.0215(4) 0.0000 -0.931(2) 0.035(2) Uani 1 2 d S T P
O7 O 0.0146(3) 0.0750(4) -1.3373(14) 0.0362(15) Uani 1 1 d . . .
C9 C 0.1734(5) 0.0000 -0.446(3) 0.026(2) Uani 1 2 d S T P
C10 C 0.1530(4) 0.0694(5) -0.566(2) 0.039(2) Uani 1 1 d . . .
H10A H 0.1688 0.1166 -0.4952 0.046 Uiso 1 1 calc R U .
C11 C 0.1084(5) 0.0696(5) -0.794(2) 0.045(3) Uani 1 1 d . . .
H11A H 0.0952 0.1170 -0.8798 0.054 Uiso 1 1 calc R U .
C12 C 0.0835(5) 0.0000 -0.897(3) 0.028(2) Uani 1 2 d S T P
O8 O 0.4780(10) 0.1292(10) 0.280(9) 0.187(11) Uani 1 1 d . . .
O9 O 0.4124(13) 0.0000 0.189(8) 0.152(10) Uani 1 2 d S T P

loop_
_atom_site_aniso_label
_atom_site_aniso_U_11
_atom_site_aniso_U_22
_atom_site_aniso_U_33
_atom_site_aniso_U_23
_atom_site_aniso_U_13
_atom_site_aniso_U_12
Cu1 0.0419(9) 0.0208(7) 0.0299(7) 0.000 -0.0022(7) 0.000
O1 0.057(8) 0.085(10) 0.063(8) 0.000 0.002(7) 0.000
Cu2 0.0393(7) 0.0272(5) 0.0309(6) -0.0038(4) -0.0057(5) -0.0006(5)
O2A 0.058(12) 0.016(8) 0.039(11) 0.003(6) 0.011(9) 0.014(7)
O2B 0.10(2) 0.059(11) 0.09(2) -0.020(12) -0.02(2) 0.033(12)
P1 0.0385(13) 0.0185(9) 0.0281(11) -0.0020(8) -0.0027(10) -0.0026(9)
O3 0.059(4) 0.019(3) 0.028(3) 0.000(2) -0.003(3) -0.008(3)
O4 0.037(4) 0.019(3) 0.028(3) 0.003(2) -0.008(3) -0.002(2)
O5 0.050(4) 0.022(3) 0.042(4) -0.002(3) 0.002(3) 0.002(3)
C1 0.051(5) 0.022(4) 0.021(4) -0.001(3) 0.000(4) -0.010(4)
C2 0.044(6) 0.035(5) 0.047(5) -0.005(5) -0.028(5) -0.001(4)
C3 0.076(8) 0.015(4) 0.049(6) -0.001(4) -0.020(6) -0.006(4)
C4 0.049(6) 0.017(4) 0.038(5) -0.004(4) 0.004(5) -0.007(4)
C5 0.038(5) 0.030(5) 0.058(6) 0.005(5) -0.018(5) -0.003(4)
C6 0.088(9) 0.016(4) 0.050(6) 0.003(4) -0.019(6) 0.005(5)
C7 0.032(5) 0.026(4) 0.028(4) -0.002(3) -0.002(4) -0.007(3)
N1 0.041(6) 0.016(4) 0.033(5) 0.000 0.000(5) 0.000
N2 0.017(3) 0.019(3) 0.037(4) -0.002(3) -0.008(3) -0.003(2)
C8 0.039(7) 0.014(5) 0.029(6) 0.000 -0.003(6) 0.000
P2 0.0279(16) 0.0250(14) 0.0229(14) 0.000 -0.0097(13) 0.000
O6 0.043(5) 0.026(4) 0.033(4) 0.000 0.001(4) 0.000
O7 0.052(4) 0.028(3) 0.024(3) 0.003(2) -0.009(3) -0.001(3)
C9 0.031(6) 0.019(5) 0.025(5) 0.000 0.000(5) 0.000
C10 0.027(5) 0.027(5) 0.051(6) 0.000(4) -0.023(5) -0.008(4)
C11 0.052(6) 0.025(5) 0.043(6) 0.010(4) -0.030(5) 0.001(4)
C12 0.021(6) 0.029(5) 0.031(6) 0.000 -0.006(5) 0.000
O8 0.166(19) 0.076(8) 0.30(3) -0.033(16) -0.01(2) -0.023(11)
O9 0.18(2) 0.085(13) 0.20(3) 0.000 0.07(2) 0.000

loop_
_atom_type_symbol
_atom_type_description
_atom_type_scat_dispersion_real
_atom_type_scat_dispersion_imag
_atom_type_scat_source
C C 0.0029 0.0015 'International Tables Vol C Tables 4.2.6.8 and 6.1.1.4'
H H 0.0000 0.0000 'International Tables Vol C Tables 4.2.6.8 and 6.1.1.4'
N N 0.0057 0.0031 'International Tables Vol C Tables 4.2.6.8 and 6.1.1.4'
O O 0.0101 0.0057 'International Tables Vol C Tables 4.2.6.8 and 6.1.1.4'
P P 0.0973 0.0888 'International Tables Vol C Tables 4.2.6.8 and 6.1.1.4'
Cu Cu 0.3319 1.2017 'International Tables Vol C Tables 4.2.6.8 and 6.1.1.4'

loop_
_geom_angle_atom_site_label_1
_geom_angle_atom_site_label_2
_geom_angle_atom_site_label_3
_geom_angle
_geom_angle_site_symmetry_1
_geom_angle_site_symmetry_3
O5 Cu1 O5 90.6(4) 1_554 2_564
O5 Cu1 O4 89.3(3) 1_554 .
O5 Cu1 O4 168.8(3) 2_564 .
O5 Cu1 O4 168.8(3) 1_554 2_565
O5 Cu1 O4 89.3(3) 2_564 2_565
O4 Cu1 O4 88.5(4) . 2_565
O5 Cu1 O1 93.0(3) 1_554 .
O5 Cu1 O1 93.0(3) 2_564 .
O4 Cu1 O1 98.2(3) . .
O4 Cu1 O1 98.2(3) 2_565 .
O7 Cu2 O3 171.1(3) 4_557 1_554
O7 Cu2 O2A 81.4(5) 4_557 .
O3 Cu2 O2A 90.2(6) 1_554 .
O7 Cu2 O2B 87.2(7) 4_557 .
O3 Cu2 O2B 83.9(6) 1_554 .
O2A Cu2 O2B 26.2(10) . .
O7 Cu2 O6 92.8(3) 4_557 3_556
O3 Cu2 O6 94.3(3) 1_554 3_556
O2A Cu2 O6 161.5(8) . 3_556
O2B Cu2 O6 136.7(15) . 3_556
O7 Cu2 O4 96.1(3) 4_557 .
O3 Cu2 O4 88.1(3) 1_554 .
O2A Cu2 O4 99.3(8) . .
O2B Cu2 O4 124.3(15) . .
O6 Cu2 O4 98.8(3) 3_556 .
O2B O2A Cu2 78.9(16) . .
O2A O2B Cu2 74.9(16) . .
O5 P1 O3 114.5(4) . .
O5 P1 O4 110.5(4) . .
O3 P1 O4 110.1(4) . .
O5 P1 C1 109.5(4) . .
O3 P1 C1 103.9(4) . .
O4 P1 C1 108.0(4) . .
P1 O3 Cu2 132.1(4) . 1_556
P1 O4 Cu1 133.1(4) . .
P1 O4 Cu2 120.8(4) . .
Cu1 O4 Cu2 105.8(3) . .
P1 O5 Cu1 122.6(4) . 1_556
C2 C1 C6 118.2(9) . .
C2 C1 P1 120.6(8) . .
C6 C1 P1 121.2(7) . .
C1 C2 C3 121.6(10) . .
C4 C3 C2 119.3(9) . .
C5 C4 C3 120.5(9) . .
C5 C4 C7 120.3(9) . .
C3 C4 C7 119.3(8) . .
C4 C5 C6 119.4(10) . .
C1 C6 C5 120.9(9) . .
N1 C7 N2 125.4(8) . .
N1 C7 C4 116.8(8) . .
N2 C7 C4 117.8(8) . .
C7 N1 C7 115.2(11) . 2
C7 N2 C8 115.4(8) . .
N2 C8 N2 123.1(11) . 2
N2 C8 C9 118.4(6) . .
N2 C8 C9 118.4(6) 2 .
O7 P2 O7 115.2(5) . 2
O7 P2 O6 110.8(3) . .
O7 P2 O6 110.8(3) 2 .
O7 P2 C12 107.7(3) . .
O7 P2 C12 107.7(3) 2 .
O6 P2 C12 104.0(5) . .
P2 O6 Cu2 116.7(3) . 4_454
P2 O6 Cu2 116.7(3) . 3_444
Cu2 O6 Cu2 118.9(4) 4_454 3_444
P2 O7 Cu2 132.7(4) . 4_453
C10 C9 C10 120.4(12) 2 .
C10 C9 C8 119.8(6) 2 .
C10 C9 C8 119.8(6) . .
C9 C10 C11 119.8(9) . .
C12 C11 C10 120.8(9) . .
C11 C12 C11 117.6(12) . 2
C11 C12 P2 121.2(6) . .
C11 C12 P2 121.2(6) 2 .

loop_
_geom_bond_atom_site_label_1
_geom_bond_atom_site_label_2
_geom_bond_distance
_geom_bond_site_symmetry_2
Cu1 O5 1.956(7) 1_554
Cu1 O5 1.956(7) 2_564
Cu1 O4 1.972(6) .
Cu1 O4 1.972(6) 2_565
Cu1 O1 2.320(13) .
Cu2 O7 1.915(6) 4_557
Cu2 O3 1.936(6) 1_554
Cu2 O2A 2.030(14) .
Cu2 O2B 2.06(2) .
Cu2 O6 2.123(5) 3_556
Cu2 O4 2.147(7) .
O2A O2B 0.93(3) .
P1 O5 1.523(7) .
P1 O3 1.523(8) .
P1 O4 1.549(6) .
P1 C1 1.807(9) .
O3 Cu2 1.936(6) 1_556
O5 Cu1 1.956(7) 1_556
C1 C2 1.365(14) .
C1 C6 1.408(16) .
C2 C3 1.409(14) .
C3 C4 1.393(16) .
C4 C5 1.370(14) .
C4 C7 1.517(12) .
C5 C6 1.412(15) .
C7 N1 1.328(11) .
C7 N2 1.335(12) .
N1 C7 1.328(11) 2
N2 C8 1.355(9) .
C8 N2 1.355(9) 2
C8 C9 1.492(18) .
P2 O7 1.513(6) .
P2 O7 1.513(6) 2
P2 O6 1.536(9) .
P2 C12 1.840(13) .
O6 Cu2 2.123(5) 4_454
O6 Cu2 2.123(5) 3_444
O7 Cu2 1.915(6) 4_453
C9 C10 1.364(11) 2
C9 C10 1.364(11) .
C10 C11 1.387(14) .
C11 C12 1.386(12) .
C12 C11 1.386(12) 2

loop_
_geom_torsion_atom_site_label_1
_geom_torsion_atom_site_label_2
_geom_torsion_atom_site_label_3
_geom_torsion_atom_site_label_4
_geom_torsion
_geom_torsion_site_symmetry_1
_geom_torsion_site_symmetry_4
O5 P1 O3 Cu2 -37.3(7) . 1_556
O4 P1 O3 Cu2 87.9(6) . 1_556
C1 P1 O3 Cu2 -156.7(5) . 1_556
O5 P1 O4 Cu1 -28.8(7) . .
O3 P1 O4 Cu1 -156.2(5) . .
C1 P1 O4 Cu1 91.0(6) . .
O5 P1 O4 Cu2 158.7(4) . .
O3 P1 O4 Cu2 31.3(5) . .
C1 P1 O4 Cu2 -81.5(5) . .
O3 P1 O5 Cu1 43.7(6) . 1_556
O4 P1 O5 Cu1 -81.3(5) . 1_556
C1 P1 O5 Cu1 159.9(4) . 1_556
O5 P1 C1 C2 -116.3(9) . .
O3 P1 C1 C2 6.4(9) . .
O4 P1 C1 C2 123.3(8) . .
O5 P1 C1 C6 61.9(9) . .
O3 P1 C1 C6 -175.4(9) . .
O4 P1 C1 C6 -58.5(10) . .
C6 C1 C2 C3 1.2(17) . .
P1 C1 C2 C3 179.4(9) . .
C1 C2 C3 C4 2.7(18) . .
C2 C3 C4 C5 -4.7(17) . .
C2 C3 C4 C7 176.4(10) . .
C3 C4 C5 C6 2.8(17) . .
C7 C4 C5 C6 -178.3(10) . .
C2 C1 C6 C5 -3.1(18) . .
P1 C1 C6 C5 178.6(9) . .
C4 C5 C6 C1 1.2(19) . .
C5 C4 C7 N1 -179.8(10) . .
C3 C4 C7 N1 -0.9(14) . .
C5 C4 C7 N2 1.4(13) . .
C3 C4 C7 N2 -179.7(9) . .
N2 C7 N1 C7 -3.6(17) . 2
C4 C7 N1 C7 177.6(6) . 2
N1 C7 N2 C8 2.5(14) . .
C4 C7 N2 C8 -178.8(8) . .
C7 N2 C8 N2 -1.1(17) . 2
C7 N2 C8 C9 179.8(9) . .
O7 P2 O6 Cu2 -40.9(7) . 4_454
O7 P2 O6 Cu2 -170.1(4) 2 4_454
C12 P2 O6 Cu2 74.5(5) . 4_454
O7 P2 O6 Cu2 170.1(4) . 3_444
O7 P2 O6 Cu2 40.9(7) 2 3_444
C12 P2 O6 Cu2 -74.5(5) . 3_444
O7 P2 O7 Cu2 43.6(9) 2 4_453
O6 P2 O7 Cu2 -83.2(6) . 4_453
C12 P2 O7 Cu2 163.7(6) . 4_453
N2 C8 C9 C10 179.5(10) . 2
N2 C8 C9 C10 0.3(17) 2 2
N2 C8 C9 C10 -0.3(17) . .
N2 C8 C9 C10 -179.5(10) 2 .
C10 C9 C10 C11 5(2) 2 .
C8 C9 C10 C11 -175.0(11) . .
C9 C10 C11 C12 1.8(18) . .
C10 C11 C12 C11 -9(2) . 2
C10 C11 C12 P2 169.9(9) . .
O7 P2 C12 C11 28.4(11) . .
O7 P2 C12 C11 153.2(10) 2 .
O6 P2 C12 C11 -89.2(10) . .
O7 P2 C12 C11 -153.2(10) . 2
O7 P2 C12 C11 -28.4(11) 2 2
O6 P2 C12 C11 89.2(10) . 2

loop_
_platon_squeeze_void_nr
_platon_squeeze_void_average_x
_platon_squeeze_void_average_y
_platon_squeeze_void_average_z
_platon_squeeze_void_volume
_platon_squeeze_void_count_electrons
_platon_squeeze_void_content
1 0.627 0.000 -0.020 287 23 ' '
2 0.127 0.500 -0.246 287 23 ' '
